data_4342030
loop_
_publ_author_name
'Eich, Andreas'
'Bredow, Thomas'
'Beck, Johannes'

_publ_section_title
;
 Mixed pentele-chalcogen cationic chains from aluminum and gallium halide
 melts.
;
_journal_issue 2
_journal_name_full 'Inorganic chemistry'
_journal_page_first 484
_journal_page_last 491
_journal_paper_doi 10.1021/ic502199v
_journal_volume 54
_journal_year 2015
_chemical_compound_source 'synthesis as described'
_chemical_formula_moiety 'Bi2 Cl Se2, Cl4 Ga'
_chemical_formula_sum 'Bi2 Cl5 Ga Se2'
_chemical_formula_weight 822.85
_chemical_name_systematic
;
 ?
;
_space_group_crystal_system monoclinic
_space_group_IT_number 12
_space_group_name_Hall '-C 2y'
_space_group_name_H-M_alt 'C 1 2/m 1'
_symmetry_space_group_name_Hall '-C 2y'
_symmetry_space_group_name_H-M 'C 1 2/m 1'
_atom_sites_solution_hydrogens none
_atom_sites_solution_primary direct
_atom_sites_solution_secondary difmap
_audit_conform_dict_location ftp://ftp.iucr.org/pub/cif_core.dic
_audit_conform_dict_name cif_core.dic
_audit_conform_dict_version 2.4
_audit_creation_date 2012-12-23T16:26:06-00:00
_audit_creation_method 'WinGX routine CIF_UPDATE'
_cell_angle_alpha 90
_cell_angle_beta 99.945(4)
_cell_angle_gamma 90
_cell_formula_units_Z 2
_cell_length_a 12.6243(9)
_cell_length_b 4.0495(2)
_cell_length_c 10.4926(7)
_cell_measurement_reflns_used 13629
_cell_measurement_temperature 123(2)
_cell_measurement_theta_max 27.485
_cell_measurement_theta_min 2.91
_cell_measurement_wavelength 0.71073
_cell_volume 528.34(6)
_computing_cell_refinement 'HKL Scalepack (Otwinowski & Minor 1997)'
_computing_data_collection 'Collect (Bruker AXS BV, 1997-2004)'
_computing_data_reduction 'HKL Denzo and Scalepack (Otwinowski & Minor 1997)'
_computing_molecular_graphics 'Ortep-3 for Windows (Farrugia, 1997)'
_computing_publication_material 'WinGX publication routines (Farrugia, 1999)'
_computing_structure_refinement 'SHELXL-97 (Sheldrick, 1997)'
_computing_structure_solution 'SHELXS-97 (Sheldrick, 1990)'
_diffrn_ambient_temperature 123(2)
_diffrn_detector 'CCD plate'
_diffrn_detector_area_resol_mean 9
_diffrn_measured_fraction_theta_full 0.996
_diffrn_measured_fraction_theta_max 0.996
_diffrn_measurement_device '95mm CCD camera on \k-goniostat'
_diffrn_measurement_device_type KappaCCD
_diffrn_measurement_method 'CCD rotation images, thick slices'
_diffrn_orient_matrix_type 'by Bruker AXS Collect from scalepack cell'
_diffrn_orient_matrix_UB_11 -0.174511E-1
_diffrn_orient_matrix_UB_12 0.20135E-2
_diffrn_orient_matrix_UB_13 0.894048E-1
_diffrn_orient_matrix_UB_21 -0.782757E-1
_diffrn_orient_matrix_UB_22 -0.19288E-1
_diffrn_orient_matrix_UB_23 -0.368248E-1
_diffrn_orient_matrix_UB_31 0.59901E-2
_diffrn_orient_matrix_UB_32 -0.246181
_diffrn_orient_matrix_UB_33 0.36164E-2
_diffrn_radiation_monochromator graphite
_diffrn_radiation_probe x-ray
_diffrn_radiation_type MoK\a
_diffrn_radiation_wavelength 0.71073
_diffrn_reflns_av_R_equivalents 0.1029
_diffrn_reflns_av_unetI/netI 0.0601
_diffrn_reflns_limit_h_max 16
_diffrn_reflns_limit_h_min -16
_diffrn_reflns_limit_k_max 5
_diffrn_reflns_limit_k_min -5
_diffrn_reflns_limit_l_max 13
_diffrn_reflns_limit_l_min -13
_diffrn_reflns_number 5055
_diffrn_reflns_theta_full 27.41
_diffrn_reflns_theta_max 27.41
_diffrn_reflns_theta_min 3.28
_diffrn_source 'Enraf Nonius FR590'
_exptl_absorpt_coefficient_mu 43.839
_exptl_absorpt_correction_T_max 0.5455
_exptl_absorpt_correction_T_min 0.4632
_exptl_absorpt_correction_type multi-scan
_exptl_absorpt_process_details
;
        [c.f. r.h. blessing, acta cryst. (1995), a51, 33-38]
;
_exptl_crystal_colour red
_exptl_crystal_density_diffrn 5.172
_exptl_crystal_density_method 'not measured'
_exptl_crystal_description needle
_exptl_crystal_F_000 700
_exptl_crystal_size_max 0.070
_exptl_crystal_size_mid 0.002
_exptl_crystal_size_min 0.002
_refine_diff_density_max 1.959
_refine_diff_density_min -2.004
_refine_diff_density_rms 0.46
_refine_ls_extinction_coef 0.0013(2)
_refine_ls_extinction_expression Fc^*^=kFc[1+0.001xFc^2^\l^3^/sin(2\q)]^-1/4^
_refine_ls_extinction_method SHELXL
_refine_ls_goodness_of_fit_ref 1.057
_refine_ls_hydrogen_treatment undef
_refine_ls_matrix_type full
_refine_ls_number_parameters 39
_refine_ls_number_reflns 686
_refine_ls_number_restraints 0
_refine_ls_restrained_S_all 1.057
_refine_ls_R_factor_all 0.0582
_refine_ls_R_factor_gt 0.0382
_refine_ls_shift/su_max 0
_refine_ls_shift/su_mean 0
_refine_ls_structure_factor_coef Fsqd
_refine_ls_weighting_details 'calc w=1/[\s^2^(Fo^2^)+(0.0307P)^2^+11.3241P] where P=(Fo^2^+2Fc^2^)/3'
_refine_ls_weighting_scheme calc
_refine_ls_wR_factor_gt 0.0679
_refine_ls_wR_factor_ref 0.075
_reflns_number_gt 569
_reflns_number_total 686
_reflns_threshold_expression >2sigma(I)
_cod_data_source_file ic502199v_si_001.cif
_cod_data_source_block Bi2Se2ClGaCl4
_cod_depositor_comments 'Adding full bibliography for 4342027--4342032.cif.'
_cod_database_code 4342030

loop_
_space_group_symop_operation_xyz
'x, y, z'
'-x, y, -z'
'x+1/2, y+1/2, z'
'-x+1/2, y+1/2, -z'
'-x, -y, -z'
'x, -y, z'
'-x+1/2, -y+1/2, -z'
'x+1/2, -y+1/2, z'

loop_
_atom_site_label
_atom_site_type_symbol
_atom_site_fract_x
_atom_site_fract_y
_atom_site_fract_z
_atom_site_U_iso_or_equiv
_atom_site_adp_type
_atom_site_occupancy
_atom_site_symmetry_multiplicity
_atom_site_calc_flag
_atom_site_refinement_flags
Bi Bi 0.36351(5) 0.5 0.62382(6) 0.0145(3) Uani 1 2 d S
Se Se 0.28449(11) 0.5 0.35937(15) 0.0133(4) Uani 1 2 d S
Ga Ga 0.4185(3) 0 -0.0358(3) 0.0157(7) Uani 0.5 2 d SP
Cl1 Cl 0.3275(4) 0.455(5) -0.0896(5) 0.019(4) Uani 0.5 1 d P
Cl2 Cl 0.4681(3) 0 0.1699(4) 0.0207(9) Uani 1 2 d S
Cl3 Cl 0.5 0 0.5 0.0149(11) Uani 1 4 d S

loop_
_atom_site_aniso_label
_atom_site_aniso_U_11
_atom_site_aniso_U_22
_atom_site_aniso_U_33
_atom_site_aniso_U_23
_atom_site_aniso_U_13
_atom_site_aniso_U_12
Bi 0.0138(3) 0.0118(3) 0.0175(4) 0 0.0013(2) 0
Se 0.0133(7) 0.0118(7) 0.0150(8) 0 0.0034(6) 0
Ga 0.0176(17) 0.0149(17) 0.0146(19) 0 0.0024(14) 0
Cl1 0.022(2) 0.010(12) 0.024(2) 0.002(3) 0.0017(18) 0.001(3)
Cl2 0.024(2) 0.023(2) 0.015(2) 0 0.0053(16) 0
Cl3 0.015(2) 0.014(3) 0.015(3) 0 0.000(2) 0

loop_
_atom_type_symbol
_atom_type_description
_atom_type_scat_dispersion_real
_atom_type_scat_dispersion_imag
_atom_type_scat_source
Bi Bi -4.1077 10.2566 'International Tables Vol C Tables 4.2.6.8 and 6.1.1.4'
Cl Cl 0.1484 0.1585 'International Tables Vol C Tables 4.2.6.8 and 6.1.1.4'
Ga Ga 0.2307 1.6083 'International Tables Vol C Tables 4.2.6.8 and 6.1.1.4'
Se Se -0.0929 2.2259 'International Tables Vol C Tables 4.2.6.8 and 6.1.1.4'

loop_
_exptl_crystal_face_index_h
_exptl_crystal_face_index_k
_exptl_crystal_face_index_l
_exptl_crystal_face_perp_dist
0 0 -1 0.0008
0 0 1 0.0008
0 1 0 0.033
0 -1 0 0.037
1 0 0 0.0008
-1 0 0 0.0008

loop_
_geom_angle_atom_site_label_1
_geom_angle_atom_site_label_2
_geom_angle_atom_site_label_3
_geom_angle
_geom_angle_site_symmetry_1
_geom_angle_site_symmetry_3
Se Bi Se 93.43(5) 7_556 7_566
Se Bi Se 86.23(4) 7_556 .
Se Bi Se 86.23(4) 7_566 .
Se Bi Cl3 88.80(2) 7_556 .
Se Bi Cl3 159.08(4) 7_566 .
Se Bi Cl3 73.16(3) . .
Se Bi Cl3 159.08(4) 7_556 1_565
Se Bi Cl3 88.80(2) 7_566 1_565
Se Bi Cl3 73.16(3) . 1_565
Cl3 Bi Cl3 81.975(16) . 1_565
Bi Se Bi 93.43(5) 7_556 7_566
Bi Se Bi 93.78(4) 7_556 .
Bi Se Bi 93.78(4) 7_566 .
Ga Ga Cl2 62.2(2) 5_655 .
Ga Ga Cl2 60.6(2) 5_655 5_655
Cl2 Ga Cl2 122.84(18) . 5_655
Ga Ga Cl1 122.6(3) 5_655 6
Cl2 Ga Cl1 108.0(2) . 6
Cl2 Ga Cl1 102.0(2) 5_655 6
Ga Ga Cl1 122.6(3) 5_655 .
Cl2 Ga Cl1 108.0(2) . .
Cl2 Ga Cl1 102.0(2) 5_655 .
Cl1 Ga Cl1 114.2(7) 6 .
Ga Ga Cl1 118.1(3) 5_655 1_545
Cl2 Ga Cl1 105.7(2) . 1_545
Cl2 Ga Cl1 100.47(18) 5_655 1_545
Cl1 Ga Cl1 4.6(5) 6 1_545
Cl1 Ga Cl1 118.8(3) . 1_545
Ga Ga Cl1 118.1(3) 5_655 6_565
Cl2 Ga Cl1 105.7(2) . 6_565
Cl2 Ga Cl1 100.47(18) 5_655 6_565
Cl1 Ga Cl1 118.8(3) 6 6_565
Cl1 Ga Cl1 4.6(5) . 6_565
Cl1 Ga Cl1 123.3(5) 1_545 6_565
Cl1 Cl1 Ga 147.1(3) 6_565 .
Cl1 Cl1 Ga 28.3(3) 6_565 1_565
Ga Cl1 Ga 118.8(3) . 1_565
Ga Cl2 Ga 57.16(18) . 5_655
Bi Cl3 Bi 81.976(16) 5_666 5_656
Bi Cl3 Bi 98.024(15) 5_666 .
Bi Cl3 Bi 180.00(2) 5_656 .
Bi Cl3 Bi 180.00(2) 5_666 1_545
Bi Cl3 Bi 98.025(15) 5_656 1_545
Bi Cl3 Bi 81.975(16) . 1_545

loop_
_geom_bond_atom_site_label_1
_geom_bond_atom_site_label_2
_geom_bond_distance
_geom_bond_site_symmetry_2
Bi Se 2.7813(11) 7_556
Bi Se 2.7813(11) 7_566
Bi Se 2.7818(16) .
Bi Cl3 3.0870(5) .
Bi Cl3 3.0870(5) 1_565
Se Bi 2.7814(11) 7_556
Se Bi 2.7814(11) 7_566
Ga Ga 2.064(7) 5_655
Ga Cl2 2.140(5) .
Ga Cl2 2.173(5) 5_655
Ga Cl1 2.192(18) 6
Ga Cl1 2.192(18) .
Ga Cl1 2.509(19) 1_545
Ga Cl1 2.509(19) 6_565
Cl1 Cl1 0.37(4) 6_565
Cl1 Ga 2.509(19) 1_565
Cl2 Ga 2.173(5) 5_655
Cl3 Bi 3.0870(5) 5_666
Cl3 Bi 3.0870(5) 5_656
Cl3 Bi 3.0870(5) 1_545

loop_
_geom_torsion_atom_site_label_1
_geom_torsion_atom_site_label_2
_geom_torsion_atom_site_label_3
_geom_torsion_atom_site_label_4
_geom_torsion
_geom_torsion_site_symmetry_1
_geom_torsion_site_symmetry_4
Se Bi Se Bi 0 7_556 7_556
Se Bi Se Bi -93.70(5) 7_566 7_556
Cl3 Bi Se Bi 89.893(18) . 7_556
Cl3 Bi Se Bi 176.41(3) 1_565 7_556
Se Bi Se Bi 93.70(5) 7_556 7_566
Se Bi Se Bi 0 7_566 7_566
Cl3 Bi Se Bi -176.41(3) . 7_566
Cl3 Bi Se Bi -89.893(18) 1_565 7_566
Ga Ga Cl1 Cl1 -8.2(5) 5_655 6_565
Cl2 Ga Cl1 Cl1 59.9(4) . 6_565
Cl2 Ga Cl1 Cl1 -70.8(3) 5_655 6_565
Cl1 Ga Cl1 Cl1 180.004(4) 6 6_565
Cl1 Ga Cl1 Cl1 180.004(4) 1_545 6_565
Ga Ga Cl1 Ga -8.2(5) 5_655 1_565
Cl2 Ga Cl1 Ga 59.9(4) . 1_565
Cl2 Ga Cl1 Ga -70.8(3) 5_655 1_565
Cl1 Ga Cl1 Ga 180 6 1_565
Cl1 Ga Cl1 Ga 180 1_545 1_565
Cl1 Ga Cl1 Ga -0.003(5) 6_565 1_565
Cl2 Ga Cl2 Ga 0 5_655 5_655
Cl1 Ga Cl2 Ga 118.0(3) 6 5_655
Cl1 Ga Cl2 Ga -118.0(3) . 5_655
Cl1 Ga Cl2 Ga 113.9(3) 1_545 5_655
Cl1 Ga Cl2 Ga -113.9(3) 6_565 5_655
Se Bi Cl3 Bi 161.17(4) 7_556 5_666
Se Bi Cl3 Bi 64.67(7) 7_566 5_666
Se Bi Cl3 Bi 74.75(2) . 5_666
Cl3 Bi Cl3 Bi 0 1_565 5_666
Se Bi Cl3 Bi 10.6(14) 7_556 5_656
Se Bi Cl3 Bi -85.9(14) 7_566 5_656
Se Bi Cl3 Bi -75.8(14) . 5_656
Cl3 Bi Cl3 Bi -150.5(14) 1_565 5_656
Se Bi Cl3 Bi -18.83(4) 7_556 1_545
Se Bi Cl3 Bi -115.33(7) 7_566 1_545
Se Bi Cl3 Bi -105.25(2) . 1_545
Cl3 Bi Cl3 Bi 180 1_565 1_545
